data_4337695
loop_
_publ_author_name
'Cotton, F. Albert'
'Chiarella, Gina M.'
'Dalal, Naresh S.'
'Murillo, Carlos A.'
'Wang, Zhenxing'
'Young, Mark D.'

_publ_section_title
;
 Correction to Proof by EPR Spectroscopy that the Unpaired Electron in an
 Os2(7+) Species Is in a \d* Metal-based Molecular Orbital.
;
_journal_issue 6
_journal_name_full 'Inorganic chemistry'
_journal_page_first 3253
_journal_paper_doi 10.1021/ic500117b
_journal_volume 53
_journal_year 2014
_chemical_formula_moiety 'C28 H48 Cl2 N12 Os2, 2(C3 H6 O), F6 P'
_chemical_formula_sum 'C34 H60 Cl2 F6 N12 O2 Os2 P'
_chemical_formula_weight 1265.21
_chemical_name_systematic
; 
 ? 
;
_space_group_IT_number 62
_symmetry_cell_setting orthorhombic
_symmetry_space_group_name_Hall '-P 2ac 2n'
_symmetry_space_group_name_H-M 'P n m a'
_atom_sites_solution_hydrogens geom
_atom_sites_solution_primary direct
_atom_sites_solution_secondary difmap
_audit_creation_method SHELXL-97
_cell_angle_alpha 90.00
_cell_angle_beta 90.00
_cell_angle_gamma 90.00
_cell_formula_units_Z 4
_cell_length_a 17.195(3)
_cell_length_b 25.155(5)
_cell_length_c 9.9897(18)
_cell_measurement_reflns_used 7535
_cell_measurement_temperature 30(2)
_cell_measurement_theta_max 27.55
_cell_measurement_theta_min 2.37
_cell_volume 4320.9(14)
_computing_cell_refinement 'SMART (Bruker, 2001)'
_computing_data_collection 'SMART (Bruker, 2001)'
_computing_data_reduction 'SMART (Bruker, 2001)'
_computing_molecular_graphics 'SHELXL97 (Sheldrick, 2008)'
_computing_publication_material 'SHELXL97 (Sheldrick, 2008)'
_computing_structure_refinement 'SHELXL-97 (Sheldrick, 1997)'
_computing_structure_solution 'SHELXS-97 (Sheldrick, 1990)'
_diffrn_ambient_temperature 30(2)
_diffrn_measured_fraction_theta_full 0.991
_diffrn_measured_fraction_theta_max 0.991
_diffrn_measurement_device_type 'Bruker SMART 1K CCD area-detector'
_diffrn_measurement_method 'phi and omega scans'
_diffrn_radiation_monochromator graphite
_diffrn_radiation_source 'fine-focus sealed tube'
_diffrn_radiation_type MoK\a
_diffrn_radiation_wavelength 0.71073
_diffrn_reflns_av_R_equivalents 0.0624
_diffrn_reflns_av_sigmaI/netI 0.0441
_diffrn_reflns_limit_h_max 22
_diffrn_reflns_limit_h_min -22
_diffrn_reflns_limit_k_max 28
_diffrn_reflns_limit_k_min -32
_diffrn_reflns_limit_l_max 9
_diffrn_reflns_limit_l_min -12
_diffrn_reflns_number 26848
_diffrn_reflns_theta_full 27.54
_diffrn_reflns_theta_max 27.54
_diffrn_reflns_theta_min 1.62
_diffrn_standards_decay_% 0
_diffrn_standards_interval_count 0
_diffrn_standards_interval_time 0
_diffrn_standards_number 0
_exptl_absorpt_coefficient_mu 6.110
_exptl_absorpt_correction_T_max 0.4609
_exptl_absorpt_correction_T_min 0.3746
_exptl_absorpt_correction_type multi-scan
_exptl_absorpt_process_details '(SADABS; Sheldrick, 2004)'
_exptl_crystal_colour purple
_exptl_crystal_density_diffrn 1.945
_exptl_crystal_density_method 'not measured'
_exptl_crystal_description block
_exptl_crystal_F_000 2476
_exptl_crystal_size_max 0.20
_exptl_crystal_size_mid 0.18
_exptl_crystal_size_min 0.15
_refine_diff_density_max 1.582
_refine_diff_density_min -1.481
_refine_diff_density_rms 0.181
_refine_ls_extinction_method none
_refine_ls_goodness_of_fit_ref 1.395
_refine_ls_hydrogen_treatment constr
_refine_ls_matrix_type full
_refine_ls_number_parameters 314
_refine_ls_number_reflns 5047
_refine_ls_number_restraints 104
_refine_ls_restrained_S_all 1.505
_refine_ls_R_factor_all 0.0630
_refine_ls_R_factor_gt 0.0418
_refine_ls_shift/su_max 0.002
_refine_ls_shift/su_mean 0.000
_refine_ls_structure_factor_coef Fsqd
_refine_ls_weighting_details 'calc w=1/[\s^2^(Fo^2^)+(0.0400P)^2^+3.2678P] where P=(Fo^2^+2Fc^2^)/3'
_refine_ls_weighting_scheme calc
_refine_ls_wR_factor_gt 0.1039
_refine_ls_wR_factor_ref 0.1134
_reflns_number_gt 3785
_reflns_number_total 5047
_reflns_threshold_expression >2sigma(I)
_cod_data_source_file ic500117b_si_001.cif
_cod_data_source_block raw-62
_cod_depositor_comments
;
The following automatic conversions were performed:

'_symmetry_cell_setting' value 'Orthorhombic' changed to
'orthorhombic' according to
/usr/data/users/saulius/crontab/automatic-downloads/current/ACS/lib/dictionaries/cif_core.dic
dictionary named 'cif_core.dic' version 2.4.2 from 2011-04-26.

Automatic conversion script
Id: cif_fix_values 2281 2013-09-26 08:29:07Z andrius 
;
_cod_original_cell_volume 4321.1(13)
_cod_original_sg_symbol_H-M Pnma
_cod_database_code 4337695

loop_
_symmetry_equiv_pos_as_xyz
'x, y, z'
'-x+1/2, -y, z+1/2'
'-x, y+1/2, -z'
'x+1/2, -y+1/2, -z+1/2'
'-x, -y, -z'
'x-1/2, y, -z-1/2'
'x, -y-1/2, z'
'-x-1/2, y-1/2, z-1/2'

loop_
_atom_site_label
_atom_site_type_symbol
_atom_site_fract_x
_atom_site_fract_y
_atom_site_fract_z
_atom_site_U_iso_or_equiv
_atom_site_adp_type
_atom_site_occupancy
_atom_site_symmetry_multiplicity
_atom_site_calc_flag
_atom_site_refinement_flags
_atom_site_disorder_assembly
_atom_site_disorder_group
Os1 Os 1.065979(13) 0.506769(11) 0.98216(3) 0.02526(11) Uani 1 1 d D . .
Cl1 Cl 1.20832(9) 0.51957(8) 0.9406(2) 0.0439(5) Uani 1 1 d . . .
P1 P 0.7087(2) 0.7500 0.0209(4) 0.0618(10) Uani 1 2 d SDU . .
F1 F 0.7424(6) 0.7500 -0.1296(12) 0.118(4) Uani 1 2 d SDU . .
F3 F 0.6669(6) 0.7500 0.1593(9) 0.113(3) Uani 1 2 d SDU . .
F4 F 0.7004(6) 0.8090(3) -0.0066(10) 0.146(4) Uani 1 1 d DU . .
N4 N 1.0402(4) 0.5759(2) 0.8902(8) 0.0447(18) Uani 1 1 d D A .
N1 N 1.0537(3) 0.4670(3) 0.8038(7) 0.0471(16) Uani 1 1 d DU . .
N6 N 0.9514(4) 0.6370(3) 0.8040(7) 0.0485(19) Uani 1 1 d . A .
N3 N 0.9813(4) 0.4206(3) 0.6494(6) 0.0373(15) Uani 1 1 d . . .
C8 C 0.9687(5) 0.5916(3) 0.8704(7) 0.0345(17) Uani 1 1 d . . .
C9 C 1.0921(8) 0.6219(5) 0.9153(12) 0.046(3) Uani 0.572(12) 1 d PD A 1
H9A H 1.1449 0.6095 0.9396 0.056 Uiso 0.572(12) 1 calc PR A 1
H9B H 1.0716 0.6439 0.9896 0.056 Uiso 0.572(12) 1 calc PR A 1
C9A C 1.0935(11) 0.5951(5) 0.7825(18) 0.046(3) Uani 0.428(12) 1 d PD A 2
H9A1 H 1.0747 0.5830 0.6939 0.056 Uiso 0.428(12) 1 calc PR A 2
H9A2 H 1.1465 0.5807 0.7966 0.056 Uiso 0.428(12) 1 calc PR A 2
C10 C 1.0948(6) 0.6539(4) 0.7881(10) 0.064(3) Uani 1 1 d D . .
H10A H 1.1316 0.6839 0.7980 0.077 Uiso 1 1 calc R A 1
H10B H 1.1126 0.6313 0.7129 0.077 Uiso 1 1 calc R A 1
C11 C 1.0137(6) 0.6748(3) 0.7603(9) 0.064(3) Uani 1 1 d . A .
H11A H 1.0066 0.7090 0.8075 0.076 Uiso 1 1 calc R . .
H11B H 1.0082 0.6815 0.6632 0.076 Uiso 1 1 calc R . .
C12 C 0.8743(5) 0.6568(4) 0.7803(10) 0.064(2) Uani 1 1 d DU . .
H12A H 0.8677 0.6645 0.6838 0.077 Uiso 1 1 calc R . .
H12B H 0.8667 0.6903 0.8305 0.077 Uiso 1 1 calc R . .
C13 C 0.8140(5) 0.6166(3) 0.8241(10) 0.061(2) Uani 1 1 d DU . .
H13A H 0.7660 0.6221 0.7713 0.074 Uiso 1 1 calc R B 1
H13B H 0.8013 0.6227 0.9194 0.074 Uiso 1 1 calc R B 1
N5 N 1.0877(7) 0.4484(5) 1.1155(12) 0.030(2) Uani 0.501(8) 1 d PD . 1
C14 C 0.8413(8) 0.5584(6) 0.8065(19) 0.048(3) Uani 0.501(8) 1 d PDU . 1
H14A H 0.8007 0.5336 0.8385 0.058 Uiso 0.501(8) 1 calc PR . 1
H14B H 0.8516 0.5509 0.7108 0.058 Uiso 0.501(8) 1 calc PR . 1
N5A N 1.0859(7) 0.4299(5) 1.0533(13) 0.030(2) Uani 0.499(8) 1 d PD . 2
C14A C 0.8386(9) 0.5985(7) 0.9621(14) 0.048(3) Uani 0.499(8) 1 d PD . 2
H14C H 0.8447 0.6294 1.0223 0.058 Uiso 0.499(8) 1 calc PR . 2
H14D H 0.7990 0.5744 1.0006 0.058 Uiso 0.499(8) 1 calc PR . 2
C1 C 0.9872(4) 0.4461(3) 0.7656(7) 0.0279(15) Uani 1 1 d . . .
C2 C 1.0976(8) 0.4842(5) 0.6810(13) 0.0445(19) Uani 0.545(11) 1 d PDU . 1
H2A H 1.1441 0.5051 0.7063 0.053 Uiso 0.545(11) 1 calc PR . 1
H2B H 1.0642 0.5063 0.6226 0.053 Uiso 0.545(11) 1 calc PR . 1
C2A C 1.1220(8) 0.4347(7) 0.7649(13) 0.0445(19) Uani 0.455(11) 1 d PD . 2
H2A1 H 1.1177 0.3982 0.8010 0.053 Uiso 0.455(11) 1 calc PR . 2
H2A2 H 1.1706 0.4510 0.7987 0.053 Uiso 0.455(11) 1 calc PR . 2
C3 C 1.1210(5) 0.4341(4) 0.6101(9) 0.0516(19) Uani 1 1 d DU . .
H3A H 1.1467 0.4092 0.6727 0.062 Uiso 1 1 calc R . 1
H3B H 1.1571 0.4420 0.5355 0.062 Uiso 1 1 calc R . 1
C4 C 1.0463(4) 0.4111(4) 0.5584(9) 0.049(2) Uani 1 1 d D . .
H4A H 1.0343 0.4270 0.4702 0.059 Uiso 1 1 calc R . .
H4B H 1.0528 0.3723 0.5455 0.059 Uiso 1 1 calc R . .
C5 C 0.9092(5) 0.3958(4) 0.6025(8) 0.054(2) Uani 1 1 d U . .
H5A H 0.9170 0.3570 0.5946 0.064 Uiso 1 1 calc R . .
H5B H 0.8963 0.4097 0.5124 0.064 Uiso 1 1 calc R . .
C6 C 0.8419(4) 0.4066(3) 0.6963(9) 0.048(2) Uani 1 1 d DU . .
H6A H 0.7985 0.3819 0.6776 0.058 Uiso 1 1 calc R C 1
H6B H 0.8229 0.4435 0.6846 0.058 Uiso 1 1 calc R C 1
N2 N 1.0695(7) 0.5597(5) 1.1425(10) 0.025(2) Uani 0.524(8) 1 d PDU . 1
C7 C 0.8715(8) 0.3986(6) 0.8365(12) 0.034(2) Uani 0.524(8) 1 d PD . 1
H7A H 0.8955 0.3630 0.8453 0.041 Uiso 0.524(8) 1 d PR . 1
H7B H 0.8285 0.4016 0.9020 0.041 Uiso 0.524(8) 1 d PR . 1
N2A N 1.0763(8) 0.5331(6) 1.1682(11) 0.025(2) Uani 0.476(8) 1 d PD . 2
C7A C 0.8527(8) 0.4638(6) 0.7586(16) 0.034(2) Uani 0.476(8) 1 d PD . 2
H7A1 H 0.8529 0.4906 0.6862 0.041 Uiso 0.476(8) 1 calc PR . 2
H7A2 H 0.8085 0.4717 0.8190 0.041 Uiso 0.476(8) 1 calc PR . 2
O1 O 0.8739(6) 0.7500 0.4888(11) 0.094(4) Uani 1 2 d S D .
O2 O 1.0492(7) 0.7500 0.0495(11) 0.081(3) Uani 1 2 d S E .
C30 C 0.8057(8) 0.7500 0.4671(12) 0.047(3) Uani 1 2 d SD . .
C31 C 0.7731(17) 0.6985(6) 0.435(3) 0.063(6) Uani 0.63(4) 1 d PD D 1
H31A H 0.8132 0.6711 0.4461 0.094 Uiso 0.63(4) 1 calc PR D 1
H31B H 0.7546 0.6985 0.3424 0.094 Uiso 0.63(4) 1 calc PR D 1
H31C H 0.7295 0.6910 0.4955 0.094 Uiso 0.63(4) 1 calc PR D 1
C31A C 0.749(2) 0.7075(14) 0.481(6) 0.063(6) Uani 0.37(4) 1 d PD D 2
H31D H 0.7742 0.6759 0.5177 0.094 Uiso 0.37(4) 1 calc PR D 2
H31E H 0.7270 0.6991 0.3927 0.094 Uiso 0.37(4) 1 calc PR D 2
H31F H 0.7071 0.7190 0.5409 0.094 Uiso 0.37(4) 1 calc PR D 2
C33 C 0.9963(8) 0.7500 0.1339(14) 0.055(3) Uani 1 2 d SD . .
C32 C 0.9559(10) 0.7002(5) 0.172(2) 0.076(6) Uani 0.78(3) 1 d PD E 1
H32A H 0.9787 0.6703 0.1229 0.115 Uiso 0.78(3) 1 calc PR E 1
H32B H 0.9006 0.7031 0.1498 0.115 Uiso 0.78(3) 1 calc PR E 1
H32C H 0.9617 0.6943 0.2684 0.115 Uiso 0.78(3) 1 calc PR E 1
C32A C 0.995(4) 0.709(2) 0.237(5) 0.076(6) Uani 0.22(3) 1 d PD E 2
H32D H 1.0356 0.6822 0.2175 0.115 Uiso 0.22(3) 1 calc PR E 2
H32E H 0.9443 0.6914 0.2384 0.115 Uiso 0.22(3) 1 calc PR E 2
H32F H 1.0056 0.7248 0.3248 0.115 Uiso 0.22(3) 1 calc PR E 2
F5 F 0.6210(7) 0.7500 -0.0301(12) 0.129(4) Uani 1 2 d SDU . .
F2 F 0.7928(6) 0.7500 0.0419(15) 0.161(4) Uani 1 2 d SDU . .

loop_
_atom_site_aniso_label
_atom_site_aniso_U_11
_atom_site_aniso_U_22
_atom_site_aniso_U_33
_atom_site_aniso_U_23
_atom_site_aniso_U_13
_atom_site_aniso_U_12
Os1 0.01075(15) 0.03779(18) 0.02725(17) 0.00354(10) 0.00180(10) 0.00004(10)
Cl1 0.0173(7) 0.0520(12) 0.0623(14) -0.0184(10) 0.0119(8) -0.0079(7)
P1 0.0476(18) 0.0525(18) 0.085(3) 0.000 0.0277(19) 0.000
F1 0.133(8) 0.093(7) 0.127(9) 0.000 0.072(7) 0.000
F3 0.099(7) 0.188(10) 0.053(6) 0.000 0.011(5) 0.000
F4 0.176(7) 0.056(3) 0.204(9) 0.015(4) 0.104(6) 0.021(4)
N4 0.028(3) 0.028(3) 0.077(5) 0.012(3) 0.005(3) -0.004(3)
N1 0.025(3) 0.059(4) 0.057(4) -0.031(3) 0.020(3) -0.013(3)
N6 0.074(5) 0.039(4) 0.032(4) 0.001(3) 0.003(4) 0.015(3)
N3 0.026(3) 0.058(4) 0.028(3) 0.000(3) 0.002(3) -0.004(3)
C8 0.049(5) 0.037(4) 0.018(4) 0.000(3) -0.001(3) 0.004(3)
C9 0.059(7) 0.037(6) 0.043(7) 0.002(5) 0.017(6) -0.009(5)
C9A 0.059(7) 0.037(6) 0.043(7) 0.002(5) 0.017(6) -0.009(5)
C10 0.089(8) 0.052(6) 0.052(6) 0.012(5) 0.020(6) -0.016(5)
C11 0.120(9) 0.030(5) 0.041(5) 0.007(4) 0.017(6) -0.006(5)
C12 0.075(6) 0.063(5) 0.054(5) -0.005(4) -0.020(5) 0.038(4)
C13 0.056(5) 0.065(5) 0.064(5) -0.019(4) -0.027(4) 0.040(4)
N5 0.028(4) 0.036(6) 0.026(6) -0.006(4) -0.002(5) 0.012(4)
C14 0.031(5) 0.054(6) 0.059(7) -0.012(5) -0.016(5) 0.017(5)
N5A 0.028(4) 0.036(6) 0.026(6) -0.006(4) -0.002(5) 0.012(4)
C14A 0.031(5) 0.054(6) 0.059(7) -0.012(5) -0.016(5) 0.017(5)
C1 0.023(3) 0.040(4) 0.021(3) 0.006(3) 0.000(3) 0.000(3)
C2 0.030(4) 0.061(4) 0.043(4) -0.017(4) 0.010(3) -0.010(3)
C2A 0.030(4) 0.061(4) 0.043(4) -0.017(4) 0.010(3) -0.010(3)
C3 0.040(4) 0.074(5) 0.041(4) -0.009(4) 0.013(3) -0.006(4)
C4 0.036(4) 0.079(6) 0.033(5) -0.008(4) 0.018(4) -0.008(4)
C5 0.037(4) 0.091(7) 0.033(5) -0.014(5) -0.004(4) -0.016(4)
C6 0.025(4) 0.062(6) 0.057(6) -0.015(5) -0.002(4) -0.008(4)
N2 0.014(3) 0.044(6) 0.017(4) 0.004(4) -0.006(3) 0.001(5)
C7 0.024(5) 0.041(6) 0.037(6) -0.005(5) 0.004(5) -0.002(4)
N2A 0.014(3) 0.044(6) 0.017(4) 0.004(4) -0.006(3) 0.001(5)
C7A 0.024(5) 0.041(6) 0.037(6) -0.005(5) 0.004(5) -0.002(4)
O1 0.034(5) 0.171(14) 0.076(8) 0.000 -0.015(5) 0.000
O2 0.099(9) 0.084(8) 0.059(7) 0.000 0.028(7) 0.000
C30 0.045(7) 0.064(8) 0.032(6) 0.000 0.005(6) 0.000
C31 0.071(13) 0.027(7) 0.090(19) -0.006(7) -0.007(11) 0.008(8)
C31A 0.071(13) 0.027(7) 0.090(19) -0.006(7) -0.007(11) 0.008(8)
C33 0.067(10) 0.056(8) 0.042(7) 0.000 0.010(7) 0.000
C32 0.064(11) 0.053(8) 0.112(16) 0.006(8) 0.013(10) 0.009(7)
C32A 0.064(11) 0.053(8) 0.112(16) 0.006(8) 0.013(10) 0.009(7)
F5 0.073(5) 0.201(12) 0.113(9) 0.000 -0.004(6) 0.000
F2 0.067(3) 0.228(8) 0.188(9) 0.000 -0.040(6) 0.000

loop_
_atom_type_symbol
_atom_type_description
_atom_type_scat_dispersion_real
_atom_type_scat_dispersion_imag
_atom_type_scat_source
C C 0.0033 0.0016 'International Tables Vol C Tables 4.2.6.8 and 6.1.1.4'
H H 0.0000 0.0000 'International Tables Vol C Tables 4.2.6.8 and 6.1.1.4'
N N 0.0061 0.0033 'International Tables Vol C Tables 4.2.6.8 and 6.1.1.4'
F F 0.0171 0.0103 'International Tables Vol C Tables 4.2.6.8 and 6.1.1.4'
P P 0.1023 0.0942 'International Tables Vol C Tables 4.2.6.8 and 6.1.1.4'
Cl Cl 0.1484 0.1585 'International Tables Vol C Tables 4.2.6.8 and 6.1.1.4'
Os Os -1.2165 7.6030 'International Tables Vol C Tables 4.2.6.8 and 6.1.1.4'
O O 0.0106 0.0060 'International Tables Vol C Tables 4.2.6.8 and 6.1.1.4'

loop_
_geom_angle_atom_site_label_1
_geom_angle_atom_site_label_2
_geom_angle_atom_site_label_3
_geom_angle
_geom_angle_site_symmetry_1
_geom_angle_site_symmetry_3
N2A Os1 N5 66.9(5) . .
N2A Os1 N4 99.1(5) . .
N5 Os1 N4 165.8(4) . .
N2A Os1 N1 170.3(5) . .
N5 Os1 N1 103.7(4) . .
N4 Os1 N1 90.1(3) . .
N2A Os1 N2 20.4(4) . .
N5 Os1 N2 87.2(5) . .
N4 Os1 N2 78.8(4) . .
N1 Os1 N2 168.8(4) . .
N2A Os1 N5A 88.6(5) . .
N5 Os1 N5A 21.8(4) . .
N4 Os1 N5A 171.8(4) . .
N1 Os1 N5A 82.0(4) . .
N2 Os1 N5A 109.0(5) . .
N2A Os1 Os1 89.6(4) . 5_767
N5 Os1 Os1 88.4(4) . 5_767
N4 Os1 Os1 88.92(17) . 5_767
N1 Os1 Os1 87.76(16) . 5_767
N2 Os1 Os1 90.2(3) . 5_767
N5A Os1 Os1 88.4(3) . 5_767
N2A Os1 Cl1 91.4(4) . .
N5 Os1 Cl1 91.3(4) . .
N4 Os1 Cl1 91.65(18) . .
N1 Os1 Cl1 91.12(16) . .
N2 Os1 Cl1 91.0(3) . .
N5A Os1 Cl1 90.9(4) . .
Os1 Os1 Cl1 178.75(5) 5_767 .
F2 P1 F4 96.8(4) . 7_575
F2 P1 F4 96.8(4) . .
F4 P1 F4 156.4(9) 7_575 .
F2 P1 F3 109.2(8) . .
F4 P1 F3 96.8(3) 7_575 .
F4 P1 F3 96.8(3) . .
F2 P1 F5 169.6(8) . .
F4 P1 F5 81.5(4) 7_575 .
F4 P1 F5 81.5(4) . .
F3 P1 F5 81.2(6) . .
F2 P1 F1 77.2(7) . .
F4 P1 F1 82.2(4) 7_575 .
F4 P1 F1 82.2(4) . .
F3 P1 F1 173.6(6) . .
F5 P1 F1 92.4(6) . .
C8 N4 C9 110.8(8) . .
C8 N4 C9A 111.8(10) . .
C9 N4 C9A 60.0(9) . .
C8 N4 Os1 122.5(5) . .
C9 N4 Os1 117.6(7) . .
C9A N4 Os1 118.2(8) . .
C1 N1 C2A 113.2(8) . .
C1 N1 C2 108.3(8) . .
C2A N1 C2 62.9(9) . .
C1 N1 Os1 122.4(5) . .
C2A N1 Os1 114.4(7) . .
C2 N1 Os1 121.0(6) . .
C8 N6 C12 125.2(8) . .
C8 N6 C11 121.5(7) . .
C12 N6 C11 113.0(7) . .
C1 N3 C4 124.3(6) . .
C1 N3 C5 123.3(6) . .
C4 N3 C5 112.3(6) . .
N4 C8 N5A 117.2(8) . 5_767
N4 C8 N6 122.4(7) . .
N5A C8 N6 118.1(8) 5_767 .
N4 C8 N5 114.6(8) . 5_767
N6 C8 N5 120.2(8) . 5_767
N4 C9 C10 107.1(9) . .
N4 C9 H9A 110.3 . .
C10 C9 H9A 110.3 . .
N4 C9 H9B 110.3 . .
C10 C9 H9B 110.3 . .
H9A C9 H9B 108.6 . .
N4 C9A C10 107.8(10) . .
N4 C9A H9A1 110.1 . .
C10 C9A H9A1 110.1 . .
N4 C9A H9A2 110.1 . .
C10 C9A H9A2 110.1 . .
H9A1 C9A H9A2 108.5 . .
C9A C10 C11 108.9(11) . .
C9A C10 C9 59.8(9) . .
C11 C10 C9 108.1(9) . .
C9A C10 H10A 140.8 . .
C11 C10 H10A 110.1 . .
C9 C10 H10A 110.1 . .
C9A C10 H10B 53.3 . .
C11 C10 H10B 110.1 . .
C9 C10 H10B 110.1 . .
H10A C10 H10B 108.4 . .
N6 C11 C10 112.7(7) . .
N6 C11 H11A 109.1 . .
C10 C11 H11A 109.1 . .
N6 C11 H11B 109.1 . .
C10 C11 H11B 109.1 . .
H11A C11 H11B 107.8 . .
N6 C12 C13 110.6(7) . .
N6 C12 H12A 109.5 . .
C13 C12 H12A 109.5 . .
N6 C12 H12B 109.5 . .
C13 C12 H12B 109.5 . .
H12A C12 H12B 108.1 . .
C12 C13 C14A 105.9(10) . .
C12 C13 C14 113.1(9) . .
C14A C13 C14 74.6(10) . .
C12 C13 H13A 109.0 . .
C14A C13 H13A 139.5 . .
C14 C13 H13A 109.0 . .
C12 C13 H13B 109.0 . .
C14 C13 H13B 109.0 . .
H13A C13 H13B 107.8 . .
C8 N5 C14 116.0(11) 5_767 5_767
C8 N5 Os1 117.4(8) 5_767 .
C14 N5 Os1 126.4(10) 5_767 .
N5 C14 C13 107.8(11) 5_767 .
N5 C14 H14A 110.1 5_767 .
C13 C14 H14A 110.1 . .
N5 C14 H14B 110.1 5_767 .
C13 C14 H14B 110.1 . .
H14A C14 H14B 108.5 . .
C8 N5A C14A 118.8(11) 5_767 5_767
C8 N5A Os1 117.2(8) 5_767 .
C14A N5A Os1 123.4(10) 5_767 .
N5A C14A C13 107.1(11) 5_767 .
N5A C14A H14C 110.3 5_767 .
C13 C14A H14C 110.3 . .
N5A C14A H14D 110.3 5_767 .
C13 C14A H14D 110.3 . .
H14C C14A H14D 108.6 . .
N1 C1 N3 120.9(6) . .
N1 C1 N2 118.3(7) . 5_767
N3 C1 N2 119.1(7) . 5_767
N1 C1 N2A 113.4(8) . 5_767
N3 C1 N2A 122.7(7) . 5_767
N1 C2 C3 106.2(8) . .
N1 C2 H2A 110.5 . .
C3 C2 H2A 110.5 . .
N1 C2 H2B 110.5 . .
C3 C2 H2B 110.5 . .
H2A C2 H2B 108.7 . .
N1 C2A C3 105.0(9) . .
N1 C2A H2A1 110.7 . .
C3 C2A H2A1 110.7 . .
N1 C2A H2A2 110.7 . .
C3 C2A H2A2 110.7 . .
H2A1 C2A H2A2 108.8 . .
C2 C3 C4 104.9(8) . .
C2 C3 C2A 61.5(9) . .
C4 C3 C2A 111.0(8) . .
C2 C3 H3A 110.8 . .
C4 C3 H3A 110.8 . .
C2A C3 H3A 50.9 . .
C2 C3 H3B 110.8 . .
C4 C3 H3B 110.8 . .
C2A C3 H3B 138.1 . .
H3A C3 H3B 108.8 . .
N3 C4 C3 112.2(7) . .
N3 C4 H4A 109.2 . .
C3 C4 H4A 109.2 . .
N3 C4 H4B 109.2 . .
C3 C4 H4B 109.2 . .
H4A C4 H4B 107.9 . .
N3 C5 C6 111.9(7) . .
N3 C5 H5A 109.2 . .
C6 C5 H5A 109.2 . .
N3 C5 H5B 109.2 . .
C6 C5 H5B 109.2 . .
H5A C5 H5B 107.9 . .
C5 C6 C7 107.2(8) . .
C5 C6 C7A 108.6(8) . .
C7 C6 C7A 73.4(9) . .
C5 C6 H6A 110.3 . .
C7 C6 H6A 110.3 . .
C7A C6 H6A 137.4 . .
C5 C6 H6B 110.3 . .
C7 C6 H6B 110.3 . .
H6A C6 H6B 108.5 . .
C1 N2 C7 118.6(9) 5_767 5_767
C1 N2 Os1 115.7(8) 5_767 .
C7 N2 Os1 125.7(9) 5_767 .
N2 C7 C6 105.7(10) 5_767 .
N2 C7 H7A 110.1 5_767 .
C6 C7 H7A 110.2 . .
N2 C7 H7B 111.5 5_767 .
C6 C7 H7B 110.7 . .
H7A C7 H7B 108.7 . .
C1 N2A C7A 114.3(10) 5_767 5_767
C1 N2A Os1 120.4(8) 5_767 .
C7A N2A Os1 125.2(10) 5_767 .
N2A C7A C6 110.7(11) 5_767 .
N2A C7A H7A1 109.5 5_767 .
C6 C7A H7A1 109.5 . .
N2A C7A H7A2 109.5 5_767 .
C6 C7A H7A2 109.5 . .
H7A1 C7A H7A2 108.1 . .
O1 C30 C31 114.8(12) . .
O1 C30 C31 114.8(12) . 7_575
C31 C30 C31 127(2) . 7_575
O1 C30 C31A 130.1(19) . .
C31 C30 C31A 115(2) 7_575 .
O1 C30 C31A 130(2) . 7_575
C31 C30 C31A 115(2) . 7_575
C31A C30 C31A 95(4) . 7_575
C30 C31 H31A 109.5 . .
C30 C31 H31B 109.5 . .
C30 C31 H31C 109.5 . .
C30 C31A H31D 109.5 . .
C30 C31A H31E 109.5 . .
H31D C31A H31E 109.5 . .
C30 C31A H31F 109.5 . .
H31D C31A H31F 109.5 . .
H31E C31A H31F 109.5 . .
O2 C33 C32A 119(2) . .
O2 C33 C32A 119(2) . 7_575
C32A C33 C32A 90(5) . 7_575
O2 C33 C32 121.2(8) . .
C32A C33 C32 114(2) 7_575 .
O2 C33 C32 121.2(8) . 7_575
C32A C33 C32 114(2) . 7_575
C32 C33 C32 115.4(14) . 7_575
C33 C32 H32A 109.5 . .
C33 C32 H32B 109.5 . .
C33 C32 H32C 109.5 . .
C33 C32A H32D 109.5 . .
C33 C32A H32E 109.5 . .
H32D C32A H32E 109.5 . .
C33 C32A H32F 109.5 . .
H32D C32A H32F 109.5 . .
H32E C32A H32F 109.5 . .

loop_
_geom_bond_atom_site_label_1
_geom_bond_atom_site_label_2
_geom_bond_distance
_geom_bond_site_symmetry_2
Os1 N2A 1.981(11) .
Os1 N5 2.017(11) .
Os1 N4 2.016(6) .
Os1 N1 2.054(7) .
Os1 N2 2.084(10) .
Os1 N5A 2.089(11) .
Os1 Os1 2.3220(6) 5_767
Os1 Cl1 2.5034(17) .
P1 F2 1.462(11) .
P1 F4 1.517(8) 7_575
P1 F4 1.517(8) .
P1 F3 1.558(10) .
P1 F5 1.593(12) .
P1 F1 1.612(11) .
N4 C8 1.307(10) .
N4 C9 1.484(11) .
N4 C9A 1.494(12) .
N1 C1 1.315(8) .
N1 C2A 1.480(12) .
N1 C2 1.505(12) .
N6 C8 1.353(9) .
N6 C12 1.436(10) .
N6 C11 1.497(11) .
N3 C1 1.331(9) .
N3 C4 1.460(9) .
N3 C5 1.464(9) .
C8 N5A 1.324(14) 5_767
C8 N5 1.404(15) 5_767
C9 C10 1.505(12) .
C9 H9A 0.9900 .
C9 H9B 0.9900 .
C9A C10 1.481(13) .
C9A H9A1 0.9900 .
C9A H9A2 0.9900 .
C10 C11 1.516(13) .
C10 H10A 0.9900 .
C10 H10B 0.9900 .
C11 H11A 0.9900 .
C11 H11B 0.9900 .
C12 C13 1.513(12) .
C12 H12A 0.9900 .
C12 H12B 0.9900 .
C13 C14A 1.512(13) .
C13 C14 1.546(14) .
C13 H13A 0.9900 .
C13 H13B 0.9900 .
N5 C8 1.404(15) 5_767
N5 C14 1.458(18) 5_767
C14 N5 1.458(18) 5_767
C14 H14A 0.9900 .
C14 H14B 0.9900 .
N5A C8 1.324(14) 5_767
N5A C14A 1.489(18) 5_767
C14A N5A 1.489(18) 5_767
C14A H14C 0.9900 .
C14A H14D 0.9900 .
C1 N2 1.347(13) 5_767
C1 N2A 1.380(14) 5_767
C2 C3 1.499(12) .
C2 H2A 0.9900 .
C2 H2B 0.9900 .
C2A C3 1.547(13) .
C2A H2A1 0.9900 .
C2A H2A2 0.9900 .
C3 C4 1.501(10) .
C3 H3A 0.9900 .
C3 H3B 0.9900 .
C4 H4A 0.9900 .
C4 H4B 0.9900 .
C5 C6 1.513(11) .
C5 H5A 0.9900 .
C5 H5B 0.9900 .
C6 C7 1.503(12) .
C6 C7A 1.578(14) .
C6 H6A 0.9900 .
C6 H6B 0.9900 .
N2 C1 1.347(13) 5_767
N2 C7 1.474(17) 5_767
C7 N2 1.474(17) 5_767
C7 H7A 0.9900 .
C7 H7B 0.9900 .
N2A C1 1.380(14) 5_767
N2A C7A 1.425(18) 5_767
C7A N2A 1.425(18) 5_767
C7A H7A1 0.9900 .
C7A H7A2 0.9900 .
O1 C30 1.193(16) .
O2 C33 1.241(15) .
C30 C31 1.447(14) .
C30 C31 1.447(14) 7_575
C30 C31A 1.454(19) .
C30 C31A 1.454(19) 7_575
C31 H31A 0.9800 .
C31 H31B 0.9800 .
C31 H31C 0.9800 .
C31A H31D 0.9800 .
C31A H31E 0.9800 .
C31A H31F 0.9800 .
C33 C32A 1.46(2) .
C33 C32A 1.46(2) 7_575
C33 C32 1.482(13) .
C33 C32 1.482(13) 7_575
C32 H32A 0.9800 .
C32 H32B 0.9800 .
C32 H32C 0.9800 .
C32A H32D 0.9800 .
C32A H32E 0.9800 .
C32A H32F 0.9800 .

loop_
_geom_torsion_atom_site_label_1
_geom_torsion_atom_site_label_2
_geom_torsion_atom_site_label_3
_geom_torsion_atom_site_label_4
_geom_torsion
_geom_torsion_site_symmetry_1
_geom_torsion_site_symmetry_4
N2A Os1 N4 C8 -92.7(8) . .
N5 Os1 N4 C8 -82.6(17) . .
N1 Os1 N4 C8 84.4(7) . .
N2 Os1 N4 C8 -93.8(7) . .
Os1 Os1 N4 C8 -3.3(6) 5_767 .
Cl1 Os1 N4 C8 175.5(6) . .
N2A Os1 N4 C9 51.3(9) . .
N5 Os1 N4 C9 61.4(18) . .
N1 Os1 N4 C9 -131.6(8) . .
N2 Os1 N4 C9 50.2(8) . .
Os1 Os1 N4 C9 140.7(8) 5_767 .
Cl1 Os1 N4 C9 -40.4(8) . .
N2A Os1 N4 C9A 120.2(10) . .
N5 Os1 N4 C9A 130.3(18) . .
N1 Os1 N4 C9A -62.7(10) . .
N2 Os1 N4 C9A 119.1(10) . .
Os1 Os1 N4 C9A -150.4(10) 5_767 .
Cl1 Os1 N4 C9A 28.5(10) . .
N5 Os1 N1 C1 85.4(7) . .
N4 Os1 N1 C1 -91.3(7) . .
N2 Os1 N1 C1 -82(2) . .
N5A Os1 N1 C1 86.3(7) . .
Os1 Os1 N1 C1 -2.4(6) 5_767 .
Cl1 Os1 N1 C1 177.0(7) . .
N5 Os1 N1 C2A -57.9(9) . .
N4 Os1 N1 C2A 125.4(8) . .
N2 Os1 N1 C2A 135(2) . .
N5A Os1 N1 C2A -57.0(9) . .
Os1 Os1 N1 C2A -145.7(8) 5_767 .
Cl1 Os1 N1 C2A 33.7(8) . .
N5 Os1 N1 C2 -129.8(9) . .
N4 Os1 N1 C2 53.5(8) . .
N2 Os1 N1 C2 63(2) . .
N5A Os1 N1 C2 -128.9(9) . .
Os1 Os1 N1 C2 142.4(8) 5_767 .
Cl1 Os1 N1 C2 -38.2(8) . .
C9 N4 C8 N5A -125.7(10) . 5_767
C9A N4 C8 N5A 169.4(10) . 5_767
Os1 N4 C8 N5A 20.5(11) . 5_767
C9 N4 C8 N6 36.5(11) . .
C9A N4 C8 N6 -28.4(11) . .
Os1 N4 C8 N6 -177.4(6) . .
C9 N4 C8 N5 -162.4(9) . 5_767
C9A N4 C8 N5 132.7(10) . 5_767
Os1 N4 C8 N5 -16.2(11) . 5_767
C12 N6 C8 N4 -179.2(8) . .
C11 N6 C8 N4 -5.9(11) . .
C12 N6 C8 N5A -17.2(13) . 5_767
C11 N6 C8 N5A 156.1(10) . 5_767
C12 N6 C8 N5 20.7(13) . 5_767
C11 N6 C8 N5 -166.1(9) . 5_767
C8 N4 C9 C10 -65.9(12) . .
C9A N4 C9 C10 37.9(11) . .
Os1 N4 C9 C10 146.1(8) . .
C8 N4 C9A C10 63.5(15) . .
C9 N4 C9A C10 -38.7(11) . .
Os1 N4 C9A C10 -146.1(10) . .
N4 C9A C10 C11 -62.2(15) . .
N4 C9A C10 C9 38.2(11) . .
N4 C9 C10 C9A -38.3(11) . .
N4 C9 C10 C11 63.5(12) . .
C8 N6 C11 C10 4.9(11) . .
C12 N6 C11 C10 178.9(8) . .
C9A C10 C11 N6 29.5(12) . .
C9 C10 C11 N6 -33.9(11) . .
C8 N6 C12 C13 -7.3(12) . .
C11 N6 C12 C13 179.0(7) . .
N6 C12 C13 C14A 47.4(11) . .
N6 C12 C13 C14 -32.2(13) . .
N2A Os1 N5 C8 118.4(10) . 5_767
N4 Os1 N5 C8 107.6(16) . 5_767
N1 Os1 N5 C8 -59.1(9) . 5_767
N2 Os1 N5 C8 118.5(9) . 5_767
N5A Os1 N5 C8 -61.4(14) . 5_767
Os1 Os1 N5 C8 28.2(8) 5_767 5_767
Cl1 Os1 N5 C8 -150.6(8) . 5_767
N2A Os1 N5 C14 -65.8(12) . 5_767
N4 Os1 N5 C14 -77(2) . 5_767
N1 Os1 N5 C14 116.7(12) . 5_767
N2 Os1 N5 C14 -65.7(12) . 5_767
N5A Os1 N5 C14 114(2) . 5_767
Os1 Os1 N5 C14 -156.0(12) 5_767 5_767
Cl1 Os1 N5 C14 25.2(12) . 5_767
C12 C13 C14 N5 58.3(15) . 5_767
C14A C13 C14 N5 -42.6(13) . 5_767
N2A Os1 N5A C8 68.2(10) . 5_767
N5 Os1 N5A C8 68.4(15) . 5_767
N1 Os1 N5A C8 -109.3(10) . 5_767
N2 Os1 N5A C8 68.3(10) . 5_767
Os1 Os1 N5A C8 -21.4(9) 5_767 5_767
Cl1 Os1 N5A C8 159.7(9) . 5_767
N2A Os1 N5A C14A -103.3(12) . 5_767
N5 Os1 N5A C14A -103(2) . 5_767
N1 Os1 N5A C14A 79.1(11) . 5_767
N2 Os1 N5A C14A -103.2(11) . 5_767
Os1 Os1 N5A C14A 167.1(11) 5_767 5_767
Cl1 Os1 N5A C14A -11.9(11) . 5_767
C12 C13 C14A N5A -65.1(13) . 5_767
C14 C13 C14A N5A 45.0(12) . 5_767
C2A N1 C1 N3 -36.3(12) . .
C2 N1 C1 N3 31.4(10) . .
Os1 N1 C1 N3 -180.0(5) . .
C2A N1 C1 N2 128.8(10) . 5_767
C2 N1 C1 N2 -163.5(9) . 5_767
Os1 N1 C1 N2 -14.8(11) . 5_767
C2A N1 C1 N2A 162.7(10) . 5_767
C2 N1 C1 N2A -129.6(9) . 5_767
Os1 N1 C1 N2A 19.1(11) . 5_767
C4 N3 C1 N1 3.0(12) . .
C5 N3 C1 N1 179.1(8) . .
C4 N3 C1 N2 -162.0(9) . 5_767
C5 N3 C1 N2 14.1(12) . 5_767
C4 N3 C1 N2A 162.2(10) . 5_767
C5 N3 C1 N2A -21.8(13) . 5_767
C1 N1 C2 C3 -69.0(11) . .
C2A N1 C2 C3 38.4(9) . .
Os1 N1 C2 C3 141.9(7) . .
C1 N1 C2A C3 62.8(12) . .
C2 N1 C2A C3 -36.7(9) . .
Os1 N1 C2A C3 -150.6(7) . .
N1 C2 C3 C4 69.1(11) . .
N1 C2 C3 C2A -37.0(9) . .
N1 C2A C3 C2 37.5(9) . .
N1 C2A C3 C4 -58.6(13) . .
C1 N3 C4 C3 -0.7(12) . .
C5 N3 C4 C3 -177.1(8) . .
C2 C3 C4 N3 -34.9(11) . .
C2A C3 C4 N3 29.8(12) . .
C1 N3 C5 C6 4.4(12) . .
C4 N3 C5 C6 -179.1(7) . .
N3 C5 C6 C7 -44.0(11) . .
N3 C5 C6 C7A 33.8(11) . .
N2A Os1 N2 C1 -65.2(17) . 5_767
N5 Os1 N2 C1 -65.4(9) . 5_767
N4 Os1 N2 C1 111.9(9) . 5_767
N1 Os1 N2 C1 102.5(19) . 5_767
N5A Os1 N2 C1 -65.4(9) . 5_767
Os1 Os1 N2 C1 23.0(8) 5_767 5_767
Cl1 Os1 N2 C1 -156.7(8) . 5_767
N2A Os1 N2 C7 114(2) . 5_767
N5 Os1 N2 C7 113.6(11) . 5_767
N4 Os1 N2 C7 -69.1(10) . 5_767
N1 Os1 N2 C7 -78(2) . 5_767
N5A Os1 N2 C7 113.6(11) . 5_767
Os1 Os1 N2 C7 -158.0(10) 5_767 5_767
Cl1 Os1 N2 C7 22.4(10) . 5_767
C5 C6 C7 N2 64.9(11) . 5_767
C7A C6 C7 N2 -39.9(10) . 5_767
N5 Os1 N2A C1 -112.5(12) . 5_767
N4 Os1 N2A C1 64.8(11) . 5_767
N2 Os1 N2A C1 67.7(16) . 5_767
N5A Os1 N2A C1 -112.5(11) . 5_767
Os1 Os1 N2A C1 -24.1(10) 5_767 5_767
Cl1 Os1 N2A C1 156.7(10) . 5_767
N5 Os1 N2A C7A 72.1(13) . 5_767
N4 Os1 N2A C7A -110.6(12) . 5_767
N2 Os1 N2A C7A -108(2) . 5_767
N5A Os1 N2A C7A 72.2(13) . 5_767
Os1 Os1 N2A C7A 160.6(13) 5_767 5_767
Cl1 Os1 N2A C7A -18.6(13) . 5_767
C5 C6 C7A N2A -60.3(13) . 5_767
C7 C6 C7A N2A 42.7(12) . 5_767
